data_7019381
loop_
_publ_author_name
'Sun, Ya-Guang'
'Xiong, Gang'
'Guo, Mei-Yan'
'Ding, Fu'
'Wang, Shu-Ju'
'Smet, Philippe F.'
'Poelman, Dirk'
'Gao, En-Jun'
'Verpoort, Francis'

_publ_section_title
;
 Hydrothermal synthesis, crystal structure and properties of Ni(ii)-4f
 complexes based on 1H-benzimidazole-5,6-dicarboxylic acid.
;
_journal_issue 25
_journal_name_full 'Dalton transactions (Cambridge, England : 2003)'
_journal_page_first 7670
_journal_page_last 7680
_journal_paper_doi 10.1039/c2dt30277b
_journal_volume 41
_journal_year 2012
_chemical_formula_sum 'C18 H24 N4 Ni O24 S2 Tb2'
_chemical_formula_weight 1121.08
_chemical_name_systematic
;
?
;
_space_group_IT_number 15
_symmetry_cell_setting monoclinic
_symmetry_space_group_name_Hall '-C 2yc'
_symmetry_space_group_name_H-M 'C 1 2/c 1'
_atom_sites_solution_hydrogens geom
_atom_sites_solution_primary direct
_atom_sites_solution_secondary difmap
_audit_creation_method SHELXL-97
_cell_angle_alpha 90.00
_cell_angle_beta 102.513(9)
_cell_angle_gamma 90.00
_cell_formula_units_Z 4
_cell_length_a 22.761(9)
_cell_length_b 8.521(3)
_cell_length_c 15.455(5)
_cell_measurement_reflns_used 3473
_cell_measurement_temperature 293(2)
_cell_measurement_theta_max 27.86
_cell_measurement_theta_min 2.56
_cell_volume 2926.2(18)
_computing_cell_refinement 'Bruker XSCANS'
_computing_data_collection 'Bruker XSCANS'
_computing_data_reduction 'Bruker SHELXTL'
_computing_molecular_graphics 'Bruker SHELXTL'
_computing_publication_material 'Bruker SHELXTL'
_computing_structure_refinement 'SHELXL-97 (Sheldrick, 1997)'
_computing_structure_solution 'SHELXS-97 (Sheldrick, 1990)'
_diffrn_ambient_temperature 293(2)
_diffrn_detector_area_resol_mean 0
_diffrn_measured_fraction_theta_full 0.997
_diffrn_measured_fraction_theta_max 0.997
_diffrn_measurement_device_type 'Bruker P4'
_diffrn_measurement_method '\w scans'
_diffrn_radiation_monochromator graphite
_diffrn_radiation_source 'fine-focus sealed tube'
_diffrn_radiation_type MoK\a
_diffrn_radiation_wavelength 0.71073
_diffrn_reflns_av_R_equivalents 0.0577
_diffrn_reflns_av_sigmaI/netI 0.0555
_diffrn_reflns_limit_h_max 29
_diffrn_reflns_limit_h_min -29
_diffrn_reflns_limit_k_max 11
_diffrn_reflns_limit_k_min -9
_diffrn_reflns_limit_l_max 17
_diffrn_reflns_limit_l_min -20
_diffrn_reflns_number 12891
_diffrn_reflns_theta_full 27.86
_diffrn_reflns_theta_max 27.86
_diffrn_reflns_theta_min 2.56
_diffrn_standards_decay_% 0
_diffrn_standards_interval_count 0
_diffrn_standards_interval_time 0
_diffrn_standards_number 0
_exptl_absorpt_coefficient_mu 5.675
_exptl_absorpt_correction_T_max 0.3965
_exptl_absorpt_correction_T_min 0.3312
_exptl_absorpt_correction_type multi-scan
_exptl_absorpt_process_details SADABS
_exptl_crystal_colour Colorless
_exptl_crystal_density_diffrn 2.545
_exptl_crystal_density_method 'not measured'
_exptl_crystal_description Prism
_exptl_crystal_F_000 2168
_exptl_crystal_size_max 0.25
_exptl_crystal_size_mid 0.23
_exptl_crystal_size_min 0.20
_refine_diff_density_max 1.490
_refine_diff_density_min -1.153
_refine_diff_density_rms 0.181
_refine_ls_extinction_method none
_refine_ls_goodness_of_fit_ref 0.975
_refine_ls_hydrogen_treatment mixed
_refine_ls_matrix_type full
_refine_ls_number_parameters 244
_refine_ls_number_reflns 3473
_refine_ls_number_restraints 13
_refine_ls_restrained_S_all 3.299
_refine_ls_R_factor_all 0.0278
_refine_ls_R_factor_gt 0.0251
_refine_ls_shift/su_max 0.000
_refine_ls_shift/su_mean 0.000
_refine_ls_structure_factor_coef Fsqd
_refine_ls_weighting_details 'calc w=1/[\s^2^(Fo^2^)+(0.0221P)^2^+0.0000P] where P=(Fo^2^+2Fc^2^)/3'
_refine_ls_weighting_scheme calc
_refine_ls_wR_factor_gt 0.0591
_refine_ls_wR_factor_ref 0.0596
_reflns_number_gt 2989
_reflns_number_total 3473
_reflns_threshold_expression >2sigma(I)
_cod_data_source_file c2dt30277b.txt
_cod_data_source_block 5
_cod_depositor_comments
;
The following automatic conversions were performed:

'_symmetry_cell_setting' value 'Monoclinic' changed to 'monoclinic'
according to /home/saulius/struct/CIF-dictionaries/cif_core.dic
dictionary named 'cif_core.dic' version 2.4.1 from 2010-06-29.

Automatic conversion script
Id: cif_fix_values 1891 2012-01-12 08:04:46Z andrius 
;
_cod_original_sg_symbol_H-M C2/c
_cod_database_code 7019381

loop_
_symmetry_equiv_pos_as_xyz
'x, y, z'
'-x, y, -z+1/2'
'x+1/2, y+1/2, z'
'-x+1/2, y+1/2, -z+1/2'
'-x, -y, -z'
'x, -y, z-1/2'
'-x+1/2, -y+1/2, -z'
'x+1/2, -y+1/2, z-1/2'

loop_
_atom_site_label
_atom_site_type_symbol
_atom_site_fract_x
_atom_site_fract_y
_atom_site_fract_z
_atom_site_U_iso_or_equiv
_atom_site_adp_type
_atom_site_occupancy
_atom_site_symmetry_multiplicity
_atom_site_calc_flag
_atom_site_refinement_flags
O3 O 0.2038(4) 0.6061(10) 0.0016(5) 0.0117(19) Uani 1 1 d .
O4 O 0.1892(4) 0.6493(9) 0.1366(6) 0.0129(19) Uani 1 1 d .
C8 C 0.1777(5) 0.5746(14) 0.0644(8) 0.011(3) Uani 1 1 d .
Tb1 Tb 0.24718(2) 0.36115(7) 0.38230(4) 0.0086(2) Uani 1 1 d .
Ni2 Ni 0.0000 0.2897(3) -0.2500 0.0172(6) Uani 1 2 d S
S1 S 0.34993(13) 0.4609(4) 0.5851(2) 0.0101(6) Uani 1 1 d .
O10 O 0.0000 0.0479(17) -0.2500 0.038(4) Uani 1 2 d SDU
O2 O 0.1418(4) 0.4326(11) 0.2823(6) 0.018(2) Uani 1 1 d .
O5 O 0.3341(4) 0.4206(10) 0.4898(5) 0.0130(19) Uani 1 1 d .
N2 N -0.0217(5) 0.1800(13) 0.0036(7) 0.016(2) Uani 1 1 d .
H2 H -0.0409 0.1257 0.0354 0.020 Uiso 1 1 calc R
O7 O 0.3154(4) 0.3619(10) 0.6353(6) 0.016(2) Uani 1 1 d .
O1 O 0.2109(4) 0.3227(10) 0.2240(6) 0.0148(19) Uani 1 1 d .
C1 C 0.1584(6) 0.3814(14) 0.2155(8) 0.011(3) Uani 1 1 d .
O9 O -0.0924(4) 0.2786(12) -0.2704(6) 0.022(2) Uani 1 1 d D
O12 O 0.3211(4) 0.4565(10) 0.2984(6) 0.017(2) Uani 1 1 d .
H12A H 0.3100 0.4761 0.2434 0.021 Uiso 1 1 d R
H12B H 0.3576 0.4697 0.3247 0.021 Uiso 1 1 d R
C12 C 0.1165(5) 0.3746(14) 0.1265(8) 0.011(3) Uani 1 1 d .
C3 C 0.0302(5) 0.2627(15) 0.0339(8) 0.013(3) Uani 1 1 d .
N1 N 0.0011(5) 0.2878(13) -0.1159(7) 0.018(2) Uani 1 1 d .
C4 C -0.0373(6) 0.1988(15) -0.0840(9) 0.018(3) Uani 1 1 d .
H4 H -0.0715 0.1541 -0.1193 0.022 Uiso 1 1 calc R
C6 C 0.0941(5) 0.4311(15) -0.0321(8) 0.013(3) Uani 1 1 d .
H6 H 0.1036 0.4800 -0.0811 0.016 Uiso 1 1 calc R
C7 C 0.1295(5) 0.4538(14) 0.0519(8) 0.011(3) Uani 1 1 d .
C5 C 0.0438(6) 0.3329(15) -0.0417(9) 0.015(3) Uani 1 1 d .
O11 O 0.0000 0.5329(18) -0.2500 0.044(5) Uani 1 2 d SD
C2 C 0.0665(5) 0.2795(15) 0.1179(8) 0.013(3) Uani 1 1 d .
H2A H 0.0575 0.2286 0.1667 0.015 Uiso 1 1 calc R
O8 O 0.4146(4) 0.4318(11) 0.6193(6) 0.019(2) Uani 1 1 d .
O6 O 0.3364(4) 0.6270(10) 0.5979(6) 0.017(2) Uani 1 1 d .
O13 O 0.2413(4) 0.6358(9) 0.3824(6) 0.020(2) Uani 1 1 d .
H13A H 0.2179 0.6831 0.3401 0.024 Uiso 1 1 d R
H13B H 0.2625 0.6880 0.4247 0.024 Uiso 1 1 d R
H9A H -0.107(5) 0.370(7) -0.270(8) 0.024 Uiso 1 1 d D
H9B H -0.110(5) 0.234(12) -0.317(5) 0.024 Uiso 1 1 d D
H10A H 0.023(5) -0.006(13) -0.211(6) 0.024 Uiso 1 1 d D
H11A H 0.027(5) 0.592(14) -0.221(9) 0.024 Uiso 1 1 d D

loop_
_atom_site_aniso_label
_atom_site_aniso_U_11
_atom_site_aniso_U_22
_atom_site_aniso_U_33
_atom_site_aniso_U_23
_atom_site_aniso_U_13
_atom_site_aniso_U_12
O3 0.012(4) 0.015(5) 0.009(4) 0.003(4) 0.003(4) 0.000(4)
O4 0.015(5) 0.011(5) 0.011(5) -0.001(4) 0.001(4) -0.004(3)
C8 0.010(6) 0.010(6) 0.010(6) 0.006(5) -0.001(5) 0.003(5)
Tb1 0.0087(3) 0.0089(3) 0.0076(4) -0.0004(2) 0.0003(2) 0.0000(2)
Ni2 0.0228(13) 0.0114(13) 0.0126(13) 0.000 -0.0065(11) 0.000
S1 0.0086(14) 0.0105(15) 0.0102(16) -0.0012(12) -0.0002(12) -0.0003(12)
O10 0.043(10) 0.012(8) 0.040(10) 0.000 -0.034(8) 0.000
O2 0.027(5) 0.019(5) 0.010(5) 0.002(4) 0.003(4) 0.010(4)
O5 0.013(4) 0.017(5) 0.008(4) -0.005(4) 0.001(4) -0.002(4)
N2 0.015(6) 0.015(6) 0.018(6) 0.005(5) 0.001(5) -0.004(5)
O7 0.020(5) 0.018(5) 0.010(5) 0.000(4) 0.000(4) -0.008(4)
O1 0.012(4) 0.020(5) 0.011(5) 0.002(4) 0.000(4) 0.001(4)
C1 0.013(6) 0.009(6) 0.011(7) 0.002(5) 0.004(5) -0.003(5)
O9 0.030(6) 0.019(6) 0.012(5) -0.004(4) -0.008(4) 0.010(5)
O12 0.015(5) 0.026(6) 0.009(4) 0.005(4) 0.000(4) -0.004(4)
C12 0.012(6) 0.012(6) 0.008(6) -0.001(5) 0.003(5) 0.001(5)
C3 0.012(6) 0.012(6) 0.016(7) 0.003(6) 0.004(5) -0.001(5)
N1 0.018(6) 0.018(6) 0.013(6) 0.002(5) -0.004(5) -0.006(5)
C4 0.013(6) 0.017(7) 0.021(8) 0.003(6) -0.005(6) -0.004(5)
C6 0.017(6) 0.013(7) 0.010(6) 0.002(5) 0.002(5) -0.002(5)
C7 0.011(6) 0.011(6) 0.011(6) 0.000(5) 0.001(5) -0.001(5)
C5 0.015(6) 0.015(7) 0.013(7) 0.000(6) -0.001(6) -0.001(5)
O11 0.091(17) 0.014(9) 0.032(11) 0.000 0.025(11) 0.000
C2 0.013(6) 0.014(7) 0.012(7) 0.003(5) 0.003(5) 0.000(5)
O8 0.009(4) 0.025(6) 0.020(5) -0.009(4) -0.002(4) 0.003(4)
O6 0.020(5) 0.009(5) 0.020(5) -0.003(4) -0.001(4) 0.003(4)
O13 0.019(5) 0.008(5) 0.029(6) 0.002(4) -0.002(5) 0.000(4)

loop_
_atom_type_symbol
_atom_type_description
_atom_type_scat_dispersion_real
_atom_type_scat_dispersion_imag
_atom_type_scat_source
C C 0.0033 0.0016 'International Tables Vol C Tables 4.2.6.8 and 6.1.1.4'
H H 0.0000 0.0000 'International Tables Vol C Tables 4.2.6.8 and 6.1.1.4'
N N 0.0061 0.0033 'International Tables Vol C Tables 4.2.6.8 and 6.1.1.4'
Ni Ni 0.3393 1.1124 'International Tables Vol C Tables 4.2.6.8 and 6.1.1.4'
O O 0.0106 0.0060 'International Tables Vol C Tables 4.2.6.8 and 6.1.1.4'
S S 0.1246 0.1234 'International Tables Vol C Tables 4.2.6.8 and 6.1.1.4'
Tb Tb -0.1723 4.1537 'International Tables Vol C Tables 4.2.6.8 and 6.1.1.4'

loop_
_geom_angle_atom_site_label_1
_geom_angle_atom_site_label_2
_geom_angle_atom_site_label_3
_geom_angle
_geom_angle_site_symmetry_1
_geom_angle_site_symmetry_3
C8 O3 Tb1 174.2(8) . 6_565
C8 O3 Tb1 82.3(7) . 4
Tb1 O3 Tb1 103.4(3) 6_565 4
C8 O4 Tb1 106.8(7) . 4
O4 C8 O3 121.9(11) . .
O4 C8 C7 118.0(10) . .
O3 C8 C7 120.0(11) . .
O4 C8 Tb1 49.4(6) . 4
O3 C8 Tb1 72.8(7) . 4
C7 C8 Tb1 164.2(8) . 4
O3 Tb1 O13 81.0(3) 6_566 .
O3 Tb1 O5 81.3(3) 6_566 .
O13 Tb1 O5 79.8(3) . .
O3 Tb1 O7 80.5(3) 6_566 7_556
O13 Tb1 O7 140.6(3) . 7_556
O5 Tb1 O7 130.7(3) . 7_556
O3 Tb1 O4 125.0(3) 6_566 4_545
O13 Tb1 O4 142.8(3) . 4_545
O5 Tb1 O4 78.9(3) . 4_545
O7 Tb1 O4 75.0(3) 7_556 4_545
O3 Tb1 O1 135.7(3) 6_566 .
O13 Tb1 O1 97.4(3) . .
O5 Tb1 O1 142.5(3) . .
O7 Tb1 O1 73.1(3) 7_556 .
O4 Tb1 O1 81.8(3) 4_545 .
O3 Tb1 O12 147.5(3) 6_566 .
O13 Tb1 O12 73.6(3) . .
O5 Tb1 O12 74.6(3) . .
O7 Tb1 O12 131.9(3) 7_556 .
O4 Tb1 O12 71.5(3) 4_545 .
O1 Tb1 O12 68.8(3) . .
O3 Tb1 O2 86.9(3) 6_566 .
O13 Tb1 O2 74.0(3) . .
O5 Tb1 O2 152.7(3) . .
O7 Tb1 O2 70.5(3) 7_556 .
O4 Tb1 O2 127.5(3) 4_545 .
O1 Tb1 O2 51.0(3) . .
O12 Tb1 O2 104.7(3) . .
O3 Tb1 O3 76.6(3) 6_566 4_545
O13 Tb1 O3 140.0(3) . 4_545
O5 Tb1 O3 64.5(3) . 4_545
O7 Tb1 O3 66.8(3) 7_556 4_545
O4 Tb1 O3 48.6(3) 4_545 4_545
O1 Tb1 O3 121.8(3) . 4_545
O12 Tb1 O3 111.0(3) . 4_545
O2 Tb1 O3 136.2(3) . 4_545
O3 Tb1 C8 101.4(3) 6_566 4_545
O13 Tb1 C8 147.6(3) . 4_545
O5 Tb1 C8 68.7(3) . 4_545
O7 Tb1 C8 70.6(3) 7_556 4_545
O4 Tb1 C8 23.8(3) 4_545 4_545
O1 Tb1 C8 102.5(3) . 4_545
O12 Tb1 C8 90.0(3) . 4_545
O2 Tb1 C8 138.2(3) . 4_545
O3 Tb1 C8 24.9(3) 4_545 4_545
O10 Ni2 O9 87.4(3) . 2_554
O10 Ni2 O9 87.4(3) . .
O9 Ni2 O9 174.8(6) 2_554 .
O10 Ni2 N1 89.6(3) . .
O9 Ni2 N1 93.3(4) 2_554 .
O9 Ni2 N1 86.7(4) . .
O10 Ni2 N1 89.6(3) . 2_554
O9 Ni2 N1 86.7(4) 2_554 2_554
O9 Ni2 N1 93.3(4) . 2_554
N1 Ni2 N1 179.1(6) . 2_554
O10 Ni2 O11 180.000(1) . .
O9 Ni2 O11 92.6(3) 2_554 .
O9 Ni2 O11 92.6(3) . .
N1 Ni2 O11 90.4(3) . .
N1 Ni2 O11 90.4(3) 2_554 .
O6 S1 O8 109.6(6) . .
O6 S1 O5 110.2(5) . .
O8 S1 O5 109.1(5) . .
O6 S1 O7 109.1(5) . .
O8 S1 O7 108.6(6) . .
O5 S1 O7 110.3(5) . .
Ni2 O10 H10A 123(9) . .
C1 O2 Tb1 90.2(7) . .
S1 O5 Tb1 137.9(5) . .
C4 N2 C3 107.8(10) . .
C4 N2 H2 126.1 . .
C3 N2 H2 126.1 . .
S1 O7 Tb1 140.8(5) . 7_556
C1 O1 Tb1 99.1(7) . .
O2 C1 O1 119.7(12) . .
O2 C1 C12 121.7(11) . .
O1 C1 C12 118.4(11) . .
Ni2 O9 H9A 110(9) . .
Ni2 O9 H9B 116(9) . .
H9A O9 H9B 107(6) . .
Tb1 O12 H12A 120.1 . .
Tb1 O12 H12B 119.9 . .
H12A O12 H12B 120.0 . .
C2 C12 C7 120.9(12) . .
C2 C12 C1 117.3(11) . .
C7 C12 C1 121.6(11) . .
N2 C3 C2 131.9(11) . .
N2 C3 C5 105.3(11) . .
C2 C3 C5 122.7(11) . .
C4 N1 C5 104.6(11) . .
C4 N1 Ni2 120.6(9) . .
C5 N1 Ni2 132.8(8) . .
N1 C4 N2 113.2(12) . .
N1 C4 H4 123.4 . .
N2 C4 H4 123.4 . .
C7 C6 C5 118.6(12) . .
C7 C6 H6 120.7 . .
C5 C6 H6 120.7 . .
C6 C7 C12 120.9(11) . .
C6 C7 C8 118.7(11) . .
C12 C7 C8 120.1(11) . .
N1 C5 C6 131.6(12) . .
N1 C5 C3 109.1(11) . .
C6 C5 C3 119.3(12) . .
Ni2 O11 H11A 126(10) . .
C12 C2 C3 117.5(11) . .
C12 C2 H2A 121.3 . .
C3 C2 H2A 121.3 . .
Tb1 O13 H13A 120.0 . .
Tb1 O13 H13B 120.0 . .
H13A O13 H13B 120.0 . .

loop_
_geom_bond_atom_site_label_1
_geom_bond_atom_site_label_2
_geom_bond_distance
_geom_bond_site_symmetry_2
O3 C8 1.270(13) .
O3 Tb1 2.290(8) 6_565
O3 Tb1 2.885(8) 4
O4 C8 1.262(14) .
O4 Tb1 2.372(8) 4
C8 C7 1.487(16) .
C8 Tb1 2.992(13) 4
Tb1 O3 2.290(8) 6_566
Tb1 O13 2.344(8) .
Tb1 O5 2.346(8) .
Tb1 O7 2.355(8) 7_556
Tb1 O4 2.372(8) 4_545
Tb1 O1 2.428(9) .
Tb1 O12 2.473(8) .
Tb1 O2 2.628(9) .
Tb1 O3 2.885(8) 4_545
Tb1 C8 2.992(13) 4_545
Ni2 O10 2.060(15) .
Ni2 O9 2.060(10) 2_554
Ni2 O9 2.060(10) .
Ni2 N1 2.068(11) .
Ni2 N1 2.068(11) 2_554
Ni2 O11 2.073(15) .
S1 O6 1.472(8) .
S1 O8 1.474(9) .
S1 O5 1.479(8) .
S1 O7 1.482(9) .
O10 H10A 0.85(3) .
O2 C1 1.253(14) .
N2 C4 1.332(16) .
N2 C3 1.369(15) .
N2 H2 0.8600 .
O7 Tb1 2.355(8) 7_556
O1 C1 1.274(14) .
C1 C12 1.497(17) .
O9 H9A 0.84(3) .
O9 H9B 0.84(3) .
O12 H12A 0.8500 .
O12 H12B 0.8500 .
C12 C2 1.380(16) .
C12 C7 1.421(16) .
C3 C2 1.387(17) .
C3 C5 1.405(17) .
N1 C4 1.329(15) .
N1 C5 1.388(16) .
C4 H4 0.9300 .
C6 C7 1.385(17) .
C6 C5 1.400(17) .
C6 H6 0.9300 .
O11 H11A 0.85(3) .
C2 H2A 0.9300 .
O13 H13A 0.8499 .
O13 H13B 0.8500 .

loop_
_geom_torsion_atom_site_label_1
_geom_torsion_atom_site_label_2
_geom_torsion_atom_site_label_3
_geom_torsion_atom_site_label_4
_geom_torsion
_geom_torsion_site_symmetry_1
_geom_torsion_site_symmetry_4
Tb1 O4 C8 O3 7.4(14) 4 .
Tb1 O4 C8 C7 -168.6(9) 4 .
Tb1 O3 C8 O4 165(7) 6_565 .
Tb1 O3 C8 O4 -5.9(11) 4 .
Tb1 O3 C8 C7 -19(9) 6_565 .
Tb1 O3 C8 C7 170.1(11) 4 .
Tb1 O3 C8 Tb1 171(8) 6_565 4
O3 Tb1 O2 C1 -165.4(7) 6_566 .
O13 Tb1 O2 C1 113.1(7) . .
O5 Tb1 O2 C1 130.3(7) . .
O7 Tb1 O2 C1 -84.4(7) 7_556 .
O4 Tb1 O2 C1 -32.4(8) 4_545 .
O1 Tb1 O2 C1 -0.8(7) . .
O12 Tb1 O2 C1 45.3(7) . .
O3 Tb1 O2 C1 -98.5(7) 4_545 .
C8 Tb1 O2 C1 -61.7(8) 4_545 .
O6 S1 O5 Tb1 -78.9(9) . .
O8 S1 O5 Tb1 160.8(7) . .
O7 S1 O5 Tb1 41.6(9) . .
O3 Tb1 O5 S1 -1.0(8) 6_566 .
O13 Tb1 O5 S1 81.3(8) . .
O7 Tb1 O5 S1 -70.4(9) 7_556 .
O4 Tb1 O5 S1 -129.4(8) 4_545 .
O1 Tb1 O5 S1 170.2(6) . .
O12 Tb1 O5 S1 157.0(9) . .
O2 Tb1 O5 S1 64.5(11) . .
O3 Tb1 O5 S1 -80.2(8) 4_545 .
C8 Tb1 O5 S1 -106.9(8) 4_545 .
O6 S1 O7 Tb1 132.0(8) . 7_556
O8 S1 O7 Tb1 -108.6(9) . 7_556
O5 S1 O7 Tb1 10.9(10) . 7_556
O3 Tb1 O1 C1 22.9(9) 6_566 .
O13 Tb1 O1 C1 -61.7(7) . .
O5 Tb1 O1 C1 -144.6(7) . .
O7 Tb1 O1 C1 79.1(7) 7_556 .
O4 Tb1 O1 C1 155.9(7) 4_545 .
O12 Tb1 O1 C1 -130.9(8) . .
O2 Tb1 O1 C1 0.7(7) . .
O3 Tb1 O1 C1 126.9(7) 4_545 .
C8 Tb1 O1 C1 144.1(7) 4_545 .
Tb1 O2 C1 O1 1.3(11) . .
Tb1 O2 C1 C12 176.0(10) . .
Tb1 O1 C1 O2 -1.4(12) . .
Tb1 O1 C1 C12 -176.3(9) . .
O2 C1 C12 C2 -62.6(17) . .
O1 C1 C12 C2 112.2(13) . .
O2 C1 C12 C7 121.7(13) . .
O1 C1 C12 C7 -63.5(16) . .
C4 N2 C3 C2 -177.7(14) . .
C4 N2 C3 C5 0.7(14) . .
O10 Ni2 N1 C4 -48.8(10) . .
O9 Ni2 N1 C4 -136.1(10) 2_554 .
O9 Ni2 N1 C4 38.6(10) . .
N1 Ni2 N1 C4 -48.7(10) 2_554 .
O11 Ni2 N1 C4 131.2(10) . .
O10 Ni2 N1 C5 112.6(12) . .
O9 Ni2 N1 C5 25.2(12) 2_554 .
O9 Ni2 N1 C5 -160.0(12) . .
N1 Ni2 N1 C5 112.6(12) 2_554 .
O11 Ni2 N1 C5 -67.4(12) . .
C5 N1 C4 N2 -1.7(16) . .
Ni2 N1 C4 N2 164.3(9) . .
C3 N2 C4 N1 0.6(16) . .
C5 C6 C7 C12 2.5(19) . .
C5 C6 C7 C8 -171.6(11) . .
C2 C12 C7 C6 -3.5(19) . .
C1 C12 C7 C6 172.1(11) . .
C2 C12 C7 C8 170.4(11) . .
C1 C12 C7 C8 -14.0(18) . .
O4 C8 C7 C6 145.8(12) . .
O3 C8 C7 C6 -30.3(17) . .
Tb1 C8 C7 C6 112(3) 4 .
O4 C8 C7 C12 -28.2(17) . .
O3 C8 C7 C12 155.7(11) . .
Tb1 C8 C7 C12 -62(4) 4 .
C4 N1 C5 C6 -177.5(14) . .
Ni2 N1 C5 C6 19(2) . .
C4 N1 C5 C3 2.0(15) . .
Ni2 N1 C5 C3 -161.5(9) . .
C7 C6 C5 N1 -179.6(13) . .
C7 C6 C5 C3 1.0(19) . .
N2 C3 C5 N1 -1.7(14) . .
C2 C3 C5 N1 176.9(12) . .
N2 C3 C5 C6 177.9(12) . .
C2 C3 C5 C6 -4(2) . .
C7 C12 C2 C3 1.0(18) . .
C1 C12 C2 C3 -174.8(11) . .
N2 C3 C2 C12 -179.3(13) . .
C5 C3 C2 C12 2.6(19) . .
